data_7712493
loop_
_publ_author_name
'Dissanayake, Deepamali'
'Forsyth, Craig M.'
'Vidovic, Dragoslav'

_publ_section_title
;
 Synthesis, Characterisation and Reactivity studies of Chiral
 \b-Diketiminate-like Supported Aluminium Lewis Acid Complexes Towards
 Difficult Diels Alder Cycloadditions
;
_journal_name_full 'Dalton Transactions'
_journal_paper_doi 10.1039/D3DT00206C
_journal_year 2023
_chemical_formula_moiety 'C48 H48 N2 O'
_chemical_formula_sum 'C48 H48 N2 O'
_chemical_formula_weight 668.88
_space_group_crystal_system triclinic
_space_group_IT_number 1
_space_group_name_Hall 'P 1'
_space_group_name_H-M_alt 'P 1'
_atom_sites_solution_hydrogens mixed
_atom_sites_solution_primary iterative
_audit_creation_date 2022-10-11
_audit_creation_method
;
Olex2 1.3
(compiled 2020.11.12 svn.r5f609507 for OlexSys, GUI svn.r6408)
;
_audit_update_record
;
2023-01-18 deposited with the CCDC.	2023-03-01 downloaded from the CCDC.
;
_cell_angle_alpha 66.674(2)
_cell_angle_beta 77.295(2)
_cell_angle_gamma 77.259(2)
_cell_formula_units_Z 2
_cell_length_a 10.4019(3)
_cell_length_b 13.7970(3)
_cell_length_c 15.2529(4)
_cell_measurement_reflns_used 12176
_cell_measurement_temperature 122.99(10)
_cell_measurement_theta_max 76.9590
_cell_measurement_theta_min 4.3900
_cell_volume 1939.00(9)
_computing_cell_refinement 'CrysAlisPro 1.171.40.14a (Rigaku OD, 2018)'
_computing_data_collection 'CrysAlisPro 1.171.40.14a (Rigaku OD, 2018)'
_computing_data_reduction 'CrysAlisPro 1.171.40.14a (Rigaku OD, 2018)'
_computing_molecular_graphics 'Olex2 1.3 (Dolomanov et al., 2009)'
_computing_publication_material 'Olex2 1.3 (Dolomanov et al., 2009)'
_computing_structure_refinement 'SHELXL 2018/3 (Sheldrick, 2015)'
_computing_structure_solution 'olex2.solve 1.3 (Bourhis et al., 2015)'
_diffrn_ambient_temperature 293(2)
_diffrn_detector_type HyPix
_diffrn_measured_fraction_theta_full 0.999
_diffrn_measured_fraction_theta_max 0.970
_diffrn_measurement_details
;
List of Runs (angles in degrees, time in seconds):

  # Type    Start    End  Width  t~exp~   \w     \q     \k     \f   Frames
#--------------------------------------------------------------------------
  1  \w     32.00 120.00   0.50    0.05    --   47.70  63.00   4.00  176
  2  \w    104.00 141.00   0.50    0.20    --  107.75  63.00   4.00   74
  3  \w     95.00 176.00   0.50    0.20    --  107.75  45.00  30.00  162
  4  \w    140.00 178.00   0.50    0.20    --  107.75  30.00 -30.00   76
  5  \w     95.00 125.00   0.50    0.20    --  107.75  30.00 -30.00   60
  6  \w     42.00 122.00   0.50    0.05    --   47.70  19.00 -30.00  160
  7  \w     -8.00  23.00   0.50    0.05    --  -47.70  63.00   4.00   62
  8  \w    -58.00 -17.00   0.50    0.20    --  -86.25  63.00   4.00   82
  9  \w    -63.00  23.00   0.50    0.05    --  -47.70  57.00  90.00  172
 10  \w    -40.00 -15.00   0.50    0.05    --  -47.70  63.00   4.00   50
 11  \w    -72.00 -23.00   0.50    0.20    --  -86.25  45.00-180.00   98
 12  \w    -20.00  65.00   0.50    0.05    --   47.70 -63.00-132.00  170
 13  \w    105.00 132.00   0.50    0.20    --  107.75 125.00-180.00   54
 14  \w    136.00 175.00   0.50    0.20    --  107.75 125.00-180.00   78
 15  \w     35.00 119.00   0.50    0.20    --  107.75 -15.00  30.00  168
 16  \w     36.00  65.00   0.50    0.20    --  107.75 -77.00 120.00   58
 17  \w     96.00 131.00   0.50    0.20    --  107.75 -77.00 120.00   70
 18  \w     41.00  76.00   0.50    0.20    --  107.75 -45.00 150.00   70
 19  \w     96.00 123.00   0.50    0.20    --  107.75 -61.00 -30.00   54
 20  \w     75.00 108.00   0.50    0.20    --  107.75 -63.00-132.00   66
 21  \w     37.00  72.00   0.50    0.20    --  107.75 -45.00-120.00   70
 22  \w     45.00  73.00   0.50    0.20    --  107.75 -45.00-150.00   56
 23  \w     41.00  75.00   0.50    0.20    --  107.75 -45.00 -90.00   68
 24  \w     35.00  66.00   0.50    0.20    --  107.75 -30.00-180.00   62
 25  \w     41.00  78.00   0.50    0.20    --  107.75 -61.00 -30.00   74
 26  \w     38.00  65.00   0.50    0.20    --  107.75 -30.00 -90.00   54
 27  \w     35.00  62.00   0.50    0.20    --  107.75 -30.00  90.00   54
 28  \w     44.00  70.00   0.50    0.20    --  107.75 -45.00 120.00   52
 29  \w     40.00  66.00   0.50    0.20    --  107.75 -30.00 150.00   52
 30  \w     38.00  65.00   0.50    0.20    --  107.75 -30.00 120.00   54
 31  \w     33.00  62.00   0.50    0.20    --  107.75 -30.00  30.00   58
 32  \w     37.00 103.00   0.50    0.20    --  107.75 -94.00   0.00  132
 33  \w     34.00  74.00   0.50    0.05    --   47.70-125.00-120.00   80
 34  \w     39.00 111.00   0.50    0.20    --  107.75-125.00 -60.00  144
 35  \w     81.00 106.00   0.50    0.20    --  107.75 -97.00 -65.52   50
 36  \w     45.00  72.00   0.50    0.20    --  107.75-101.00 131.74   54
 37  \w     78.00 106.00   0.50    0.20    --  107.75-101.00 131.74   56
 38  \w     74.00 105.00   0.50    0.20    --  107.75-125.00 150.00   62
 39  \w     37.00  62.00   0.50    0.20    --  107.75-125.00 150.00   50
 40  \w     71.00 105.00   0.50    0.20    --  107.75 -94.00 150.00   68
 41  \w     37.00  67.00   0.50    0.20    --  107.75 -94.00  60.00   60
 42  \w     77.00 102.00   0.50    0.20    --  107.75 -94.00 -30.00   50
 43  \w     81.00 106.00   0.50    0.20    --  107.75 -94.00  60.00   50
 44  \w     58.00 102.00   0.50    0.20    --  107.75 -94.00 -90.00   88
 45  \w     79.00 105.00   0.50    0.20    --  107.75 -94.00-150.00   52
 46  \w     70.00 106.00   0.50    0.20    --  107.75 -94.00-180.00   72
 47  \w    -99.00 -74.00   0.50    0.05    --  -47.70 -63.00-132.00   50
 48  \w   -113.00 -87.00   0.50    0.20    --  -86.25 -63.00-132.00   52
 49  \w   -104.00 -74.00   0.50    0.05    --  -47.70-125.00 120.00   60
;
_diffrn_measurement_device 'four-circle diffractometer'
_diffrn_measurement_device_type 'XtaLAB Synergy, Dualflex, HyPix'
_diffrn_measurement_method '\w scans'
_diffrn_radiation_type CuK\a
_diffrn_radiation_wavelength 1.54184
_diffrn_reflns_av_R_equivalents 0.0568
_diffrn_reflns_av_unetI/netI 0.0653
_diffrn_reflns_Laue_measured_fraction_full 0.999
_diffrn_reflns_Laue_measured_fraction_max 0.970
_diffrn_reflns_limit_h_max 12
_diffrn_reflns_limit_h_min -13
_diffrn_reflns_limit_k_max 15
_diffrn_reflns_limit_k_min -17
_diffrn_reflns_limit_l_max 19
_diffrn_reflns_limit_l_min -17
_diffrn_reflns_number 26609
_diffrn_reflns_point_group_measured_fraction_full 0.668
_diffrn_reflns_point_group_measured_fraction_max 0.632
_diffrn_reflns_theta_full 67.684
_diffrn_reflns_theta_max 77.739
_diffrn_reflns_theta_min 3.528
_exptl_absorpt_coefficient_mu 0.515
_exptl_absorpt_correction_T_max 1.00000
_exptl_absorpt_correction_T_min 0.45925
_exptl_absorpt_correction_type multi-scan
_exptl_absorpt_process_details
;
CrysAlisPro 1.171.40.14a (Rigaku Oxford Diffraction, 2018)
Empirical absorption correction using spherical harmonics,
 implemented in SCALE3 ABSPACK scaling algorithm.
;
_exptl_crystal_colour yellow
_exptl_crystal_colour_primary yellow
_exptl_crystal_density_diffrn 1.146
_exptl_crystal_description block
_exptl_crystal_F_000 716
_exptl_crystal_size_max 0.15
_exptl_crystal_size_mid 0.08
_exptl_crystal_size_min 0.05
_refine_diff_density_max 0.318
_refine_diff_density_min -0.264
_refine_diff_density_rms 0.058
_refine_ls_abs_structure_details
;
 Classical Flack method preferred over Parsons because s.u. lower.
;
_refine_ls_abs_structure_Flack 0.0(4)
_refine_ls_extinction_method none
_refine_ls_goodness_of_fit_ref 1.049
_refine_ls_hydrogen_treatment mixed
_refine_ls_matrix_type full
_refine_ls_number_parameters 937
_refine_ls_number_reflns 10453
_refine_ls_number_restraints 3
_refine_ls_restrained_S_all 1.049
_refine_ls_R_factor_all 0.0654
_refine_ls_R_factor_gt 0.0580
_refine_ls_shift/su_max 0.000
_refine_ls_shift/su_mean 0.000
_refine_ls_structure_factor_coef Fsqd
_refine_ls_weighting_details 'w=1/[\s^2^(Fo^2^)+(0.1067P)^2^+0.1730P] where P=(Fo^2^+2Fc^2^)/3'
_refine_ls_weighting_scheme calc
_refine_ls_wR_factor_gt 0.1528
_refine_ls_wR_factor_ref 0.1656
_reflns_Friedel_coverage 0.303
_reflns_Friedel_fraction_full 0.336
_reflns_Friedel_fraction_max 0.294
_reflns_number_gt 9254
_reflns_number_total 10453
_reflns_threshold_expression 'I > 2\s(I)'
_cod_data_source_file d3dt00206c2.cif
_cod_data_source_block mx107_20
_cod_database_code 7712493
_shelx_shelxl_version_number 2018/3
_shelx_space_group_comment
;
The symmetry employed for this shelxl refinement is uniquely defined
by the following loop, which should always be used as a source of
symmetry information in preference to the above space-group names.
They are only intended as comments.
;
_shelx_estimated_absorpt_t_max 0.975
_shelx_estimated_absorpt_t_min 0.927
_olex2_refinement_description
;
1. Fixed Uiso
 At 1.2 times of:
  All C(H) groups, All C(H,H) groups
 At 1.5 times of:
  All C(H,H,H) groups
2.a Ternary CH refined with riding coordinates:
 C72(H72), C24(H24), C43(H43), C55(H55), C45(H45), C93(H93), C94(H94), C46(H46)
2.b Secondary CH2 refined with riding coordinates:
 C44(H44A,H44B), C92(H92A,H92B)
2.c Aromatic/amide H refined with riding coordinates:
 C30(H30), C15(H15), C2(H2), C39(H39), C3(H3), C51(H51), C16(H16), C41(H41),
 C29(H29), C53(H53), C4(H4), C76(H76), C89(H89), C77(H77), C13(H13), C17(H17),
 C28(H28), C84(H84), C86(H86), C19(H19), C57(H57), C60(H60), C9(H9), C5(H5),
 C65(H65), C27(H27), C18(H18), C26(H26), C83(H83), C78(H78), C59(H59), C75(H75),
  C88(H88), C67(H67), C36(H36), C80(H80), C61(H61), C74(H74), C87(H87),
 C32(H32), C66(H66), C82(H82), C63(H63), C58(H58), C35(H35), C81(H81), C11(H11),
  C33(H33), C10(H10), C64(H64), C34(H34), C12(H12)
2.d Idealised Me refined as rotating group:
 C22(H22A,H22B,H22C), C21(H21A,H21B,H21C), C23(H23A,H23B,H23C), C71(H71A,H71B,
 H71C), C69(H69A,H69B,H69C), C70(H70A,H70B,H70C), C96(H96A,H96B,H96C), C95(H95A,
 H95B,H95C), C48(H48A,H48B,H48C), C47(H47A,H47B,H47C)
;
_olex2_submission_special_instructions 'No special instructions were received'
_oxdiff_exptl_absorpt_empirical_details
;
Empirical correction (ABSPACK) includes:
- Absorption correction using spherical harmonics
- Frame scaling
;

loop_
_space_group_symop_operation_xyz
'x, y, z'

loop_
_atom_site_label
_atom_site_type_symbol
_atom_site_fract_x
_atom_site_fract_y
_atom_site_fract_z
_atom_site_U_iso_or_equiv
_atom_site_adp_type
_atom_site_occupancy
_atom_site_site_symmetry_order
_atom_site_calc_flag
_atom_site_refinement_flags_posn
_atom_site_refinement_flags_adp
_atom_site_refinement_flags_occupancy
_atom_site_disorder_assembly
_atom_site_disorder_group
N1 N 0.5915(2) 0.7083(2) 0.65130(19) 0.0280(5) Uani 1 1 d . . . . .
O1 O 0.8340(3) 0.5330(2) 0.48621(19) 0.0456(6) Uani 1 1 d . . . . .
C25 C 0.2039(3) 0.7317(3) 0.5844(3) 0.0338(7) Uani 1 1 d . . . . .
C20 C 0.1263(3) 0.8884(3) 0.8536(3) 0.0343(7) Uani 1 1 d . . . . .
N4 N 0.2729(3) 0.4861(2) 0.3316(2) 0.0373(6) Uani 1 1 d . . . . .
O2 O 0.1821(3) 0.5000(2) 0.4750(2) 0.0461(6) Uani 1 1 d . . . . .
C1 C 0.6229(3) 0.7535(3) 0.5532(2) 0.0295(6) Uani 1 1 d . . . . .
N3 N 0.4039(3) 0.2935(2) 0.3334(2) 0.0302(6) Uani 1 1 d . . . . .
N2 N 0.7548(3) 0.5321(2) 0.6358(2) 0.0358(6) Uani 1 1 d . . . . .
C72 C 0.3592(3) 0.1922(2) 0.2152(2) 0.0291(6) Uani 1 1 d . . . . .
H72 H 0.306444 0.175948 0.279642 0.035 Uiso 1 1 calc R U . . .
C37 C 0.4771(3) 0.7519(2) 0.7020(2) 0.0275(6) Uani 1 1 d . . . . .
C54 C 0.5002(3) 0.1936(2) 0.2272(2) 0.0280(6) Uani 1 1 d . . . . .
C30 C 0.0905(3) 0.6835(3) 0.6204(3) 0.0389(8) Uani 1 1 d . . . . .
H30 H 0.091627 0.618871 0.672425 0.047 Uiso 1 1 calc R U . . .
C50 C 0.6463(3) 0.2445(2) 0.3008(2) 0.0303(6) Uani 1 1 d . . . . .
C7 C 0.7606(3) 0.5830(3) 0.5453(2) 0.0321(6) Uani 1 1 d . . . . .
C15 C 0.6469(4) 0.8762(3) 0.9023(3) 0.0403(8) Uani 1 1 d . . . . .
H15 H 0.653933 0.806809 0.947443 0.048 Uiso 1 1 calc R U . . .
C2 C 0.5776(3) 0.8627(3) 0.5033(3) 0.0352(7) Uani 1 1 d . . . . .
H2 H 0.525982 0.903779 0.537838 0.042 Uiso 1 1 calc R U . . .
C52 C 0.7410(3) 0.1512(2) 0.1890(2) 0.0293(6) Uani 1 1 d . . . . .
C79 C 0.3514(3) 0.1035(3) 0.1818(2) 0.0317(7) Uani 1 1 d . . . . .
C22 C 0.0306(4) 0.9585(3) 0.7810(3) 0.0436(9) Uani 1 1 d . . . . .
H22A H -0.046501 0.990354 0.813378 0.065 Uiso 1 1 calc R U . . .
H22B H 0.003514 0.915387 0.754011 0.065 Uiso 1 1 calc R U . . .
H22C H 0.074901 1.013656 0.730254 0.065 Uiso 1 1 calc R U . . .
C8 C 0.6993(3) 0.6961(3) 0.8370(3) 0.0344(7) Uani 1 1 d . . . . .
C39 C 0.3790(3) 0.8444(2) 0.8117(2) 0.0302(6) Uani 1 1 d . . . . .
H39 H 0.389611 0.877017 0.852100 0.036 Uiso 1 1 calc R U . . .
C3 C 0.6088(4) 0.9091(3) 0.4041(3) 0.0404(8) Uani 1 1 d . . . . .
H3 H 0.579056 0.981144 0.372875 0.048 Uiso 1 1 calc R U . . .
C24 C 0.3326(3) 0.6862(3) 0.6292(3) 0.0336(7) Uani 1 1 d . . . . .
H24 H 0.406177 0.699927 0.575351 0.040 Uiso 1 1 calc R U . . .
C51 C 0.7556(3) 0.1988(3) 0.2510(2) 0.0321(7) Uani 1 1 d . . . . .
H51 H 0.840973 0.200140 0.259426 0.039 Uiso 1 1 calc R U . . .
C14 C 0.6389(3) 0.8937(3) 0.8080(3) 0.0334(7) Uani 1 1 d . . . . .
C38 C 0.4928(3) 0.8013(2) 0.7624(2) 0.0278(6) Uani 1 1 d . . . . .
C16 C 0.6448(4) 0.9604(4) 0.9309(4) 0.0510(10) Uani 1 1 d . . . . .
H16 H 0.650701 0.947104 0.994690 0.061 Uiso 1 1 calc R U . . .
C21 C 0.1586(4) 0.9563(3) 0.9016(3) 0.0455(9) Uani 1 1 d . . . . .
H21A H 0.206914 1.011149 0.854261 0.068 Uiso 1 1 calc R U . . .
H21B H 0.212037 0.912138 0.951180 0.068 Uiso 1 1 calc R U . . .
H21C H 0.077348 0.988508 0.929731 0.068 Uiso 1 1 calc R U . . .
C41 C 0.2384(3) 0.7891(2) 0.7420(2) 0.0310(6) Uani 1 1 d . . . . .
H41 H 0.153413 0.784599 0.735333 0.037 Uiso 1 1 calc R U . . .
C29 C -0.0261(4) 0.7315(3) 0.5790(3) 0.0431(8) Uani 1 1 d . . . . .
H29 H -0.102075 0.698598 0.604161 0.052 Uiso 1 1 calc R U . . .
C40 C 0.2513(3) 0.8397(2) 0.8020(2) 0.0301(6) Uani 1 1 d . . . . .
C53 C 0.6118(3) 0.1495(2) 0.1781(2) 0.0293(6) Uani 1 1 d . . . . .
H53 H 0.599896 0.118242 0.137121 0.035 Uiso 1 1 calc R U . . .
C43 C 0.6338(3) 0.8043(3) 0.7741(2) 0.0303(6) Uani 1 1 d . . . . .
H43 H 0.686578 0.820987 0.709669 0.036 Uiso 1 1 calc R U . . .
C49 C 0.5179(3) 0.2421(2) 0.2877(2) 0.0286(6) Uani 1 1 d . . . . .
C42 C 0.3481(3) 0.7450(2) 0.6916(2) 0.0296(6) Uani 1 1 d . . . . .
C4 C 0.6836(4) 0.8495(3) 0.3510(3) 0.0420(8) Uani 1 1 d . . . . .
H4 H 0.702282 0.880687 0.284158 0.050 Uiso 1 1 calc R U . . .
C76 C 0.1614(5) 0.4955(3) 0.0442(4) 0.0604(13) Uani 1 1 d . . . . .
H76 H 0.117583 0.560872 0.007537 0.072 Uiso 1 1 calc R U . . .
C89 C 0.2446(3) 0.2848(3) 0.5772(3) 0.0402(8) Uani 1 1 d . . . . .
H89 H 0.193244 0.330319 0.607416 0.048 Uiso 1 1 calc R U . . .
C77 C 0.0915(4) 0.4177(3) 0.1026(3) 0.0506(10) Uani 1 1 d . . . . .
H77 H -0.000645 0.428729 0.106047 0.061 Uiso 1 1 calc R U . . .
C13 C 0.8374(4) 0.6733(3) 0.8251(3) 0.0456(9) Uani 1 1 d . . . . .
H13 H 0.887635 0.723723 0.778829 0.055 Uiso 1 1 calc R U . . .
C91 C 0.2483(3) 0.4398(3) 0.4218(3) 0.0339(7) Uani 1 1 d . . . . .
C17 C 0.6340(5) 1.0632(4) 0.8652(4) 0.0582(12) Uani 1 1 d . . . . .
H17 H 0.631660 1.119862 0.884212 0.070 Uiso 1 1 calc R U . . .
C6 C 0.7035(3) 0.6941(3) 0.4979(2) 0.0316(7) Uani 1 1 d . . . . .
C55 C 0.6631(3) 0.2998(3) 0.3657(3) 0.0365(7) Uani 1 1 d . . . . .
H55 H 0.591360 0.283138 0.420717 0.044 Uiso 1 1 calc R U . . .
C85 C 0.3643(3) 0.2561(3) 0.4311(2) 0.0296(6) Uani 1 1 d . . . . .
C90 C 0.2851(3) 0.3255(3) 0.4778(2) 0.0316(6) Uani 1 1 d . . . . .
C28 C -0.0296(4) 0.8256(3) 0.5024(3) 0.0453(9) Uani 1 1 d . . . . .
H28 H -0.107657 0.857196 0.475702 0.054 Uiso 1 1 calc R U . . .
C62 C 0.6438(3) 0.4209(3) 0.3164(3) 0.0438(9) Uani 1 1 d . . . . .
C84 C 0.3505(4) 0.0006(3) 0.2489(3) 0.0424(8) Uani 1 1 d . . . . .
H84 H 0.349365 -0.012208 0.313671 0.051 Uiso 1 1 calc R U . . .
C86 C 0.3980(3) 0.1482(3) 0.4886(3) 0.0346(7) Uani 1 1 d . . . . .
H86 H 0.449750 0.101439 0.459882 0.042 Uiso 1 1 calc R U . . .
C19 C 0.6292(4) 0.9976(3) 0.7423(3) 0.0453(9) Uani 1 1 d . . . . .
H19 H 0.624514 1.011388 0.678228 0.054 Uiso 1 1 calc R U . . .
C23 C 0.0549(4) 0.7982(3) 0.9313(3) 0.0446(9) Uani 1 1 d . . . . .
H23A H -0.024331 0.828248 0.963232 0.067 Uiso 1 1 calc R U . . .
H23B H 0.113066 0.753818 0.977669 0.067 Uiso 1 1 calc R U . . .
H23C H 0.031483 0.756004 0.901693 0.067 Uiso 1 1 calc R U . . .
C57 C 0.7987(4) 0.1614(4) 0.4870(3) 0.0536(11) Uani 1 1 d . . . . .
H57 H 0.722623 0.129047 0.515132 0.064 Uiso 1 1 calc R U . . .
C71 C 0.9375(4) 0.1961(3) 0.0599(3) 0.0413(8) Uani 1 1 d . . . . .
H71A H 1.016168 0.167252 0.026451 0.062 Uiso 1 1 calc R U . . .
H71B H 0.962107 0.235562 0.091693 0.062 Uiso 1 1 calc R U . . .
H71C H 0.879147 0.242690 0.014521 0.062 Uiso 1 1 calc R U . . .
C60 C 1.0259(4) 0.2560(3) 0.4063(3) 0.0457(9) Uani 1 1 d . . . . .
H60 H 1.102526 0.287640 0.378161 0.055 Uiso 1 1 calc R U . . .
C73 C 0.2947(3) 0.3010(3) 0.1524(2) 0.0325(7) Uani 1 1 d . . . . .
C45 C 0.8426(3) 0.4298(3) 0.6496(3) 0.0417(8) Uani 1 1 d . . . . .
H45 H 0.926428 0.435577 0.665092 0.050 Uiso 1 1 calc R U . . .
C9 C 0.6278(4) 0.6204(3) 0.9049(4) 0.0559(12) Uani 1 1 d . . . . .
H9 H 0.535193 0.634084 0.912973 0.067 Uiso 1 1 calc R U . . .
C5 C 0.7304(3) 0.7437(3) 0.3977(3) 0.0366(7) Uani 1 1 d . . . . .
H5 H 0.781365 0.704158 0.361532 0.044 Uiso 1 1 calc R U . . .
C65 C 0.6084(6) 0.6428(4) 0.2336(7) 0.085(2) Uani 1 1 d . . . . .
H65 H 0.595361 0.716910 0.206055 0.101 Uiso 1 1 calc R U . . .
C93 C 0.2197(4) 0.6002(3) 0.3077(3) 0.0419(7) Uani 1 1 d . . . . .
H93 H 0.294534 0.641011 0.283244 0.050 Uiso 1 1 calc R U . . .
C44 C 0.8708(4) 0.4235(3) 0.5500(3) 0.0473(9) Uani 1 1 d . . . . .
H44A H 0.964271 0.398312 0.533817 0.057 Uiso 1 1 calc R U . . .
H44B H 0.817441 0.376275 0.546144 0.057 Uiso 1 1 calc R U . . .
C27 C 0.0845(5) 0.8742(4) 0.4644(4) 0.0563(11) Uani 1 1 d . . . . .
H27 H 0.083823 0.937540 0.410900 0.068 Uiso 1 1 calc R U . . .
C18 C 0.6266(5) 1.0815(3) 0.7715(4) 0.0571(11) Uani 1 1 d . . . . .
H18 H 0.619722 1.150997 0.726643 0.068 Uiso 1 1 calc R U . . .
C26 C 0.2000(4) 0.8276(3) 0.5068(3) 0.0475(9) Uani 1 1 d . . . . .
H26 H 0.275264 0.861417 0.482533 0.057 Uiso 1 1 calc R U . . .
C92 C 0.1527(4) 0.6078(3) 0.4049(3) 0.0448(8) Uani 1 1 d . . . . .
H92A H 0.189026 0.658537 0.418396 0.054 Uiso 1 1 calc R U . . .
H92B H 0.057278 0.629660 0.405791 0.054 Uiso 1 1 calc R U . . .
C94 C 0.1280(4) 0.6398(3) 0.2291(3) 0.0474(8) Uani 1 1 d . . . . .
H94 H 0.183062 0.634994 0.169492 0.057 Uiso 1 1 calc R U . . .
C46 C 0.7875(4) 0.3352(3) 0.7300(3) 0.0473(8) Uani 1 1 d . . . . .
H46 H 0.712152 0.322099 0.709455 0.057 Uiso 1 1 calc R U . . .
C83 C 0.3513(4) -0.0846(3) 0.2206(4) 0.0519(10) Uani 1 1 d . . . . .
H83 H 0.351807 -0.153533 0.266299 0.062 Uiso 1 1 calc R U . . .
C78 C 0.1563(4) 0.3200(3) 0.1584(3) 0.0421(8) Uani 1 1 d . . . . .
H78 H 0.106620 0.266743 0.200227 0.050 Uiso 1 1 calc R U . . .
C69 C 0.8318(3) 0.0420(3) 0.0823(3) 0.0382(7) Uani 1 1 d . . . . .
H69A H 0.912500 0.011646 0.051957 0.057 Uiso 1 1 calc R U . . .
H69B H 0.777691 0.089015 0.034083 0.057 Uiso 1 1 calc R U . . .
H69C H 0.783797 -0.014061 0.127708 0.057 Uiso 1 1 calc R U . . .
C59 C 1.0286(4) 0.1627(4) 0.4859(3) 0.0528(10) Uani 1 1 d . . . . .
H59 H 1.106819 0.131867 0.512599 0.063 Uiso 1 1 calc R U . . .
C68 C 0.8660(3) 0.1048(3) 0.1351(2) 0.0325(7) Uani 1 1 d . . . . .
C56 C 0.7936(3) 0.2548(3) 0.4074(3) 0.0359(7) Uani 1 1 d . . . . .
C75 C 0.2983(6) 0.4799(4) 0.0376(5) 0.0734(16) Uani 1 1 d . . . . .
H75 H 0.346364 0.534932 -0.002313 0.088 Uiso 1 1 calc R U . . .
C88 C 0.2789(4) 0.1784(3) 0.6321(3) 0.0453(8) Uani 1 1 d . . . . .
H88 H 0.251059 0.152532 0.698349 0.054 Uiso 1 1 calc R U . . .
C31 C 0.3488(4) 0.5659(3) 0.6828(3) 0.0450(9) Uani 1 1 d . . . . .
C67 C 0.5930(4) 0.4834(4) 0.3721(5) 0.0625(14) Uani 1 1 d . . . . .
H67 H 0.570844 0.450746 0.438581 0.075 Uiso 1 1 calc R U . . .
C36 C 0.3101(5) 0.5193(3) 0.7806(4) 0.0584(11) Uani 1 1 d . . . . .
H36 H 0.275228 0.562382 0.816744 0.070 Uiso 1 1 calc R U . . .
C70 C 0.9617(3) 0.0298(3) 0.2067(3) 0.0396(8) Uani 1 1 d . . . . .
H70A H 0.916805 -0.026496 0.255172 0.059 Uiso 1 1 calc R U . . .
H70B H 0.989278 0.069581 0.236795 0.059 Uiso 1 1 calc R U . . .
H70C H 1.038404 -0.000233 0.172594 0.059 Uiso 1 1 calc R U . . .
C80 C 0.3485(4) 0.1211(3) 0.0860(3) 0.0394(8) Uani 1 1 d . . . . .
H80 H 0.346076 0.190073 0.040231 0.047 Uiso 1 1 calc R U . . .
C61 C 0.9071(3) 0.3026(3) 0.3683(3) 0.0403(8) Uani 1 1 d . . . . .
H61 H 0.904354 0.366820 0.315792 0.048 Uiso 1 1 calc R U . . .
C96 C 0.0683(5) 0.7566(3) 0.2090(4) 0.0566(11) Uani 1 1 d . . . . .
H96A H 0.016964 0.781523 0.156986 0.085 Uiso 1 1 calc R U . . .
H96B H 0.138710 0.798643 0.191400 0.085 Uiso 1 1 calc R U . . .
H96C H 0.011743 0.763239 0.265831 0.085 Uiso 1 1 calc R U . . .
C74 C 0.3646(4) 0.3811(4) 0.0911(4) 0.0602(12) Uani 1 1 d . . . . .
H74 H 0.457124 0.369928 0.085027 0.072 Uiso 1 1 calc R U . . .
C87 C 0.3557(3) 0.1107(3) 0.5868(3) 0.0422(8) Uani 1 1 d . . . . .
H87 H 0.378882 0.038995 0.623180 0.051 Uiso 1 1 calc R U . . .
C32 C 0.4027(5) 0.5000(4) 0.6306(4) 0.0626(13) Uani 1 1 d . . . . .
H32 H 0.430793 0.529272 0.564505 0.075 Uiso 1 1 calc R U . . .
C66 C 0.5752(5) 0.5930(5) 0.3303(6) 0.0785(19) Uani 1 1 d . . . . .
H66 H 0.540045 0.633563 0.368726 0.094 Uiso 1 1 calc R U . . .
C95 C 0.0186(4) 0.5720(3) 0.2558(3) 0.0498(9) Uani 1 1 d . . . . .
H95A H -0.034650 0.573038 0.315458 0.075 Uiso 1 1 calc R U . . .
H95B H 0.057811 0.499885 0.262971 0.075 Uiso 1 1 calc R U . . .
H95C H -0.036499 0.600043 0.205728 0.075 Uiso 1 1 calc R U . . .
C82 C 0.3513(4) -0.0659(3) 0.1255(4) 0.0518(10) Uani 1 1 d . . . . .
H82 H 0.352676 -0.122570 0.106651 0.062 Uiso 1 1 calc R U . . .
C63 C 0.6776(5) 0.4721(3) 0.2182(4) 0.0578(11) Uani 1 1 d . . . . .
H63 H 0.711596 0.431833 0.179400 0.069 Uiso 1 1 calc R U . . .
C48 C 0.7363(6) 0.3557(4) 0.8231(3) 0.0651(12) Uani 1 1 d . . . . .
H48A H 0.702209 0.293746 0.871794 0.098 Uiso 1 1 calc R U . . .
H48B H 0.666396 0.415755 0.812373 0.098 Uiso 1 1 calc R U . . .
H48C H 0.807769 0.370392 0.844216 0.098 Uiso 1 1 calc R U . . .
C58 C 0.9164(5) 0.1151(4) 0.5259(4) 0.0645(13) Uani 1 1 d . . . . .
H58 H 0.918954 0.051562 0.579255 0.077 Uiso 1 1 calc R U . . .
C35 C 0.3221(7) 0.4089(4) 0.8265(5) 0.0806(17) Uani 1 1 d . . . . .
H35 H 0.293857 0.379277 0.892529 0.097 Uiso 1 1 calc R U . . .
C81 C 0.3492(4) 0.0360(3) 0.0575(3) 0.0467(9) Uani 1 1 d . . . . .
H81 H 0.348290 0.048386 -0.006906 0.056 Uiso 1 1 calc R U . . .
C11 C 0.8286(6) 0.5017(4) 0.9496(4) 0.0693(16) Uani 1 1 d . . . . .
H11 H 0.871522 0.436630 0.987411 0.083 Uiso 1 1 calc R U . . .
C33 C 0.4144(6) 0.3887(5) 0.6783(6) 0.080(2) Uani 1 1 d . . . . .
H33 H 0.449750 0.344983 0.642824 0.096 Uiso 1 1 calc R U . . .
C10 C 0.6912(7) 0.5235(4) 0.9621(5) 0.083(2) Uani 1 1 d . . . . .
H10 H 0.641120 0.473192 1.008839 0.100 Uiso 1 1 calc R U . . .
C47 C 0.8935(5) 0.2367(3) 0.7440(4) 0.0669(14) Uani 1 1 d . . . . .
H47A H 0.971250 0.249464 0.759623 0.100 Uiso 1 1 calc R U . . .
H47B H 0.916628 0.221969 0.685608 0.100 Uiso 1 1 calc R U . . .
H47C H 0.859440 0.176760 0.795702 0.100 Uiso 1 1 calc R U . . .
C64 C 0.6615(7) 0.5831(4) 0.1762(6) 0.0801(17) Uani 1 1 d . . . . .
H64 H 0.686290 0.616641 0.110187 0.096 Uiso 1 1 calc R U . . .
C34 C 0.3753(7) 0.3431(4) 0.7754(7) 0.087(2) Uani 1 1 d . . . . .
H34 H 0.384434 0.269240 0.806113 0.105 Uiso 1 1 calc R U . . .
C12 C 0.9010(5) 0.5766(4) 0.8810(4) 0.0586(12) Uani 1 1 d . . . . .
H12 H 0.993543 0.562244 0.872104 0.070 Uiso 1 1 calc R U . . .
H1 H 0.624(4) 0.641(3) 0.676(3) 0.027(9) Uiso 1 1 d . . . . .
H3A H 0.384(5) 0.361(4) 0.306(4) 0.050(13) Uiso 1 1 d . . . . .

loop_
_atom_site_aniso_label
_atom_site_aniso_U_11
_atom_site_aniso_U_22
_atom_site_aniso_U_33
_atom_site_aniso_U_23
_atom_site_aniso_U_13
_atom_site_aniso_U_12
N1 0.0251(12) 0.0294(13) 0.0307(14) -0.0133(11) -0.0101(10) 0.0037(10)
O1 0.0465(13) 0.0450(14) 0.0447(14) -0.0250(12) -0.0032(11) 0.0070(11)
C25 0.0319(15) 0.0418(17) 0.0361(17) -0.0225(14) -0.0116(13) 0.0000(13)
C20 0.0306(15) 0.0367(16) 0.0366(17) -0.0177(14) -0.0038(13) 0.0002(13)
N4 0.0339(13) 0.0352(14) 0.0408(15) -0.0159(12) -0.0061(11) 0.0034(11)
O2 0.0536(15) 0.0443(14) 0.0449(14) -0.0260(12) -0.0096(12) 0.0047(11)
C1 0.0241(13) 0.0348(15) 0.0332(16) -0.0140(13) -0.0091(11) -0.0031(11)
N3 0.0246(12) 0.0341(14) 0.0338(14) -0.0154(11) -0.0081(10) 0.0017(10)
N2 0.0368(13) 0.0323(13) 0.0392(15) -0.0160(12) -0.0081(11) 0.0014(11)
C72 0.0249(13) 0.0319(15) 0.0319(16) -0.0118(12) -0.0077(12) -0.0034(11)
C37 0.0237(13) 0.0310(14) 0.0273(15) -0.0118(12) -0.0066(11) 0.0022(11)
C54 0.0247(13) 0.0300(14) 0.0294(15) -0.0106(12) -0.0090(11) 0.0004(11)
C30 0.0332(16) 0.0475(19) 0.0414(19) -0.0182(15) -0.0130(14) -0.0056(14)
C50 0.0269(14) 0.0342(15) 0.0327(16) -0.0153(13) -0.0088(12) 0.0001(12)
C7 0.0268(14) 0.0368(15) 0.0384(17) -0.0209(14) -0.0058(12) -0.0014(12)
C15 0.0418(18) 0.0455(19) 0.040(2) -0.0215(16) -0.0087(15) -0.0061(15)
C2 0.0341(15) 0.0341(16) 0.0372(17) -0.0127(13) -0.0097(13) -0.0007(12)
C52 0.0263(14) 0.0326(15) 0.0286(15) -0.0120(12) -0.0057(11) -0.0003(11)
C79 0.0241(13) 0.0352(16) 0.0397(18) -0.0159(14) -0.0083(12) -0.0043(12)
C22 0.0335(16) 0.0396(18) 0.050(2) -0.0161(16) -0.0072(15) 0.0105(14)
C8 0.0343(16) 0.0364(16) 0.0402(18) -0.0179(14) -0.0176(14) -0.0012(13)
C39 0.0286(14) 0.0338(15) 0.0308(15) -0.0150(13) -0.0070(12) -0.0008(12)
C3 0.0391(17) 0.0351(16) 0.0404(18) -0.0059(14) -0.0110(14) -0.0026(13)
C24 0.0272(14) 0.0442(18) 0.0392(17) -0.0248(15) -0.0093(13) -0.0020(13)
C51 0.0231(13) 0.0409(16) 0.0359(17) -0.0176(14) -0.0095(12) 0.0001(12)
C14 0.0245(13) 0.0376(16) 0.0412(18) -0.0159(14) -0.0092(12) -0.0032(12)
C38 0.0278(14) 0.0312(14) 0.0260(14) -0.0116(12) -0.0069(11) -0.0026(11)
C16 0.048(2) 0.065(3) 0.057(3) -0.040(2) -0.0060(18) -0.0120(19)
C21 0.0429(19) 0.050(2) 0.050(2) -0.0304(18) 0.0002(16) -0.0017(16)
C41 0.0237(13) 0.0350(15) 0.0361(17) -0.0152(13) -0.0086(12) 0.0002(11)
C29 0.0321(16) 0.056(2) 0.048(2) -0.0242(18) -0.0099(15) -0.0076(15)
C40 0.0282(14) 0.0308(14) 0.0305(15) -0.0123(12) -0.0057(12) 0.0009(12)
C53 0.0340(15) 0.0291(14) 0.0274(15) -0.0126(12) -0.0108(12) 0.0003(12)
C43 0.0281(14) 0.0362(16) 0.0306(15) -0.0147(13) -0.0098(12) -0.0029(12)
C49 0.0265(14) 0.0308(14) 0.0296(15) -0.0125(12) -0.0087(12) 0.0013(11)
C42 0.0306(15) 0.0320(15) 0.0306(15) -0.0151(12) -0.0109(12) -0.0003(12)
C4 0.0398(17) 0.052(2) 0.0309(16) -0.0107(15) -0.0059(13) -0.0083(15)
C76 0.074(3) 0.040(2) 0.071(3) -0.018(2) -0.047(3) 0.014(2)
C89 0.0342(16) 0.052(2) 0.0366(17) -0.0204(15) -0.0058(13) -0.0024(14)
C77 0.048(2) 0.053(2) 0.058(2) -0.0277(19) -0.0306(19) 0.0174(18)
C13 0.0343(18) 0.049(2) 0.055(2) -0.0227(18) -0.0156(16) 0.0060(15)
C91 0.0259(13) 0.0397(17) 0.0421(18) -0.0216(15) -0.0070(12) -0.0021(12)
C17 0.050(2) 0.054(2) 0.088(4) -0.043(2) -0.016(2) -0.0063(18)
C6 0.0247(13) 0.0376(16) 0.0365(17) -0.0163(13) -0.0077(12) -0.0043(12)
C55 0.0251(14) 0.0503(19) 0.0420(18) -0.0259(16) -0.0078(13) -0.0010(13)
C85 0.0204(12) 0.0365(15) 0.0346(16) -0.0147(13) -0.0089(11) -0.0018(11)
C90 0.0253(13) 0.0404(16) 0.0336(16) -0.0167(13) -0.0072(12) -0.0052(12)
C28 0.0348(17) 0.057(2) 0.048(2) -0.0194(18) -0.0183(16) -0.0009(16)
C62 0.0274(15) 0.052(2) 0.066(3) -0.0375(19) -0.0167(16) 0.0056(14)
C84 0.0415(18) 0.0383(17) 0.050(2) -0.0139(16) -0.0155(16) -0.0080(14)
C86 0.0283(14) 0.0380(16) 0.0372(17) -0.0144(14) -0.0092(12) 0.0016(12)
C19 0.0472(19) 0.0423(19) 0.050(2) -0.0147(17) -0.0182(17) -0.0078(16)
C23 0.0446(19) 0.045(2) 0.040(2) -0.0152(16) 0.0000(16) -0.0067(16)
C57 0.044(2) 0.069(3) 0.046(2) -0.010(2) -0.0164(18) -0.0160(19)
C71 0.0377(17) 0.0420(18) 0.0402(19) -0.0153(15) -0.0006(15) -0.0029(14)
C60 0.0308(16) 0.066(2) 0.054(2) -0.034(2) -0.0155(16) -0.0038(16)
C73 0.0321(15) 0.0343(16) 0.0356(17) -0.0150(14) -0.0142(13) -0.0002(12)
C45 0.0378(16) 0.0344(16) 0.055(2) -0.0205(15) -0.0147(15) 0.0064(13)
C9 0.046(2) 0.049(2) 0.065(3) 0.0022(19) -0.031(2) -0.0139(17)
C5 0.0335(15) 0.0452(18) 0.0348(17) -0.0191(15) -0.0041(13) -0.0059(13)
C65 0.064(3) 0.045(2) 0.164(7) -0.054(4) -0.045(4) 0.013(2)
C93 0.0390(16) 0.0331(16) 0.052(2) -0.0173(15) -0.0045(15) -0.0014(13)
C44 0.0446(19) 0.0409(19) 0.058(2) -0.0265(17) -0.0042(17) 0.0035(15)
C27 0.053(2) 0.057(2) 0.058(3) -0.007(2) -0.028(2) -0.0123(19)
C18 0.059(2) 0.0361(19) 0.081(3) -0.022(2) -0.022(2) -0.0039(17)
C26 0.0404(19) 0.055(2) 0.047(2) -0.0115(18) -0.0141(17) -0.0144(17)
C92 0.0449(18) 0.0416(18) 0.055(2) -0.0271(17) -0.0118(16) 0.0014(14)
C94 0.054(2) 0.0381(17) 0.0445(19) -0.0170(15) -0.0062(16) 0.0074(15)
C46 0.0422(18) 0.0372(17) 0.059(2) -0.0178(16) -0.0061(16) 0.0011(14)
C83 0.050(2) 0.0376(19) 0.069(3) -0.0150(18) -0.015(2) -0.0099(16)
C78 0.0334(17) 0.052(2) 0.045(2) -0.0215(17) -0.0153(15) 0.0018(15)
C69 0.0303(15) 0.0469(18) 0.0411(19) -0.0240(16) -0.0013(13) -0.0021(13)
C59 0.0383(19) 0.075(3) 0.055(2) -0.029(2) -0.0253(18) 0.0010(18)
C68 0.0281(14) 0.0345(15) 0.0345(16) -0.0153(13) -0.0056(12) 0.0023(12)
C56 0.0279(15) 0.0512(19) 0.0386(18) -0.0270(15) -0.0082(13) -0.0022(13)
C75 0.073(3) 0.047(2) 0.084(4) 0.011(2) -0.040(3) -0.018(2)
C88 0.0448(19) 0.057(2) 0.0312(17) -0.0119(16) -0.0043(14) -0.0103(16)
C31 0.0349(17) 0.046(2) 0.069(3) -0.0335(19) -0.0237(18) 0.0053(15)
C67 0.041(2) 0.071(3) 0.108(4) -0.067(3) -0.024(2) 0.0061(19)
C36 0.065(3) 0.042(2) 0.069(3) -0.022(2) -0.018(2) 0.0032(19)
C70 0.0327(16) 0.0416(18) 0.0437(19) -0.0175(15) -0.0113(14) 0.0054(13)
C80 0.0404(17) 0.0410(18) 0.0397(19) -0.0166(15) -0.0097(14) -0.0044(14)
C61 0.0321(16) 0.052(2) 0.043(2) -0.0235(16) -0.0101(14) -0.0042(14)
C96 0.054(2) 0.0403(19) 0.065(3) -0.0140(18) -0.0053(19) 0.0008(17)
C74 0.045(2) 0.052(2) 0.072(3) 0.002(2) -0.026(2) -0.0134(18)
C87 0.0330(16) 0.0446(18) 0.0428(19) -0.0068(15) -0.0145(14) -0.0021(14)
C32 0.055(2) 0.066(3) 0.093(4) -0.055(3) -0.037(2) 0.016(2)
C66 0.053(3) 0.073(3) 0.146(6) -0.078(4) -0.035(3) 0.010(2)
C95 0.0477(19) 0.052(2) 0.056(2) -0.0274(18) -0.0137(17) 0.0019(16)
C82 0.044(2) 0.053(2) 0.077(3) -0.042(2) -0.005(2) -0.0101(17)
C63 0.062(3) 0.041(2) 0.076(3) -0.027(2) -0.026(2) 0.0071(19)
C48 0.083(3) 0.047(2) 0.050(2) -0.0105(18) -0.010(2) 0.007(2)
C58 0.056(3) 0.076(3) 0.055(3) -0.007(2) -0.026(2) -0.012(2)
C35 0.096(4) 0.043(2) 0.095(4) -0.017(3) -0.032(3) 0.006(3)
C81 0.0434(19) 0.059(2) 0.051(2) -0.0339(19) -0.0057(17) -0.0080(17)
C11 0.085(3) 0.041(2) 0.095(4) -0.019(2) -0.068(3) 0.008(2)
C33 0.072(3) 0.062(3) 0.144(6) -0.072(4) -0.059(4) 0.023(3)
C10 0.098(4) 0.049(2) 0.098(4) 0.015(3) -0.068(4) -0.029(3)
C47 0.055(2) 0.0360(19) 0.090(4) -0.012(2) -0.004(2) 0.0046(17)
C64 0.085(4) 0.045(2) 0.112(5) -0.020(3) -0.044(3) 0.000(2)
C34 0.092(4) 0.041(2) 0.141(6) -0.030(3) -0.063(4) 0.007(3)
C12 0.052(2) 0.056(2) 0.076(3) -0.031(2) -0.038(2) 0.016(2)

loop_
_atom_type_symbol
_atom_type_description
_atom_type_scat_dispersion_real
_atom_type_scat_dispersion_imag
_atom_type_scat_source
C C 0.0181 0.0091 'International Tables Vol C Tables 4.2.6.8 and 6.1.1.4'
H H 0.0000 0.0000 'International Tables Vol C Tables 4.2.6.8 and 6.1.1.4'
N N 0.0311 0.0180 'International Tables Vol C Tables 4.2.6.8 and 6.1.1.4'
O O 0.0492 0.0322 'International Tables Vol C Tables 4.2.6.8 and 6.1.1.4'

loop_
_geom_angle_atom_site_label_1
_geom_angle_atom_site_label_2
_geom_angle_atom_site_label_3
_geom_angle
_geom_angle_site_symmetry_1
_geom_angle_site_symmetry_3
_geom_angle_publ_flag
C1 N1 C37 121.2(2) . . ?
C1 N1 H1 114(3) . . ?
C37 N1 H1 120(3) . . ?
C7 O1 C44 104.9(3) . . ?
C30 C25 C24 123.0(3) . . ?
C30 C25 C26 118.7(3) . . ?
C26 C25 C24 118.2(3) . . ?
C21 C20 C22 108.5(3) . . ?
C21 C20 C40 112.4(3) . . ?
C21 C20 C23 108.6(3) . . ?
C40 C20 C22 109.8(3) . . ?
C40 C20 C23 109.1(3) . . ?
C23 C20 C22 108.3(3) . . ?
C91 N4 C93 108.0(3) . . ?
C91 O2 C92 105.4(3) . . ?
N1 C1 C2 120.6(3) . . ?
N1 C1 C6 121.7(3) . . ?
C2 C1 C6 117.6(3) . . ?
C49 N3 H3A 117(3) . . ?
C85 N3 C49 122.6(3) . . ?
C85 N3 H3A 114(3) . . ?
C7 N2 C45 107.1(3) . . ?
C54 C72 H72 106.3 . . ?
C54 C72 C79 112.7(3) . . ?
C54 C72 C73 112.4(3) . . ?
C79 C72 H72 106.3 . . ?
C79 C72 C73 112.4(3) . . ?
C73 C72 H72 106.3 . . ?
C38 C37 N1 119.8(3) . . ?
C38 C37 C42 120.1(3) . . ?
C42 C37 N1 120.2(3) . . ?
C53 C54 C72 121.8(3) . . ?
C53 C54 C49 119.2(3) . . ?
C49 C54 C72 118.9(3) . . ?
C25 C30 H30 119.8 . . ?
C25 C30 C29 120.4(4) . . ?
C29 C30 H30 119.8 . . ?
C51 C50 C49 118.5(3) . . ?
C51 C50 C55 121.9(3) . . ?
C49 C50 C55 119.6(3) . . ?
O1 C7 C6 115.9(3) . . ?
N2 C7 O1 117.6(3) . . ?
N2 C7 C6 126.3(3) . . ?
C14 C15 H15 119.5 . . ?
C14 C15 C16 121.1(4) . . ?
C16 C15 H15 119.5 . . ?
C1 C2 H2 119.5 . . ?
C3 C2 C1 121.1(3) . . ?
C3 C2 H2 119.5 . . ?
C51 C52 C53 117.8(3) . . ?
C51 C52 C68 119.2(3) . . ?
C53 C52 C68 123.0(3) . . ?
C84 C79 C72 118.8(3) . . ?
C84 C79 C80 118.4(3) . . ?
C80 C79 C72 122.7(3) . . ?
C20 C22 H22A 109.5 . . ?
C20 C22 H22B 109.5 . . ?
C20 C22 H22C 109.5 . . ?
H22A C22 H22B 109.5 . . ?
H22A C22 H22C 109.5 . . ?
H22B C22 H22C 109.5 . . ?
C13 C8 C43 118.8(3) . . ?
C9 C8 C43 122.7(3) . . ?
C9 C8 C13 118.5(3) . . ?
C38 C39 H39 119.1 . . ?
C40 C39 H39 119.1 . . ?
C40 C39 C38 121.9(3) . . ?
C2 C3 H3 119.7 . . ?
C4 C3 C2 120.6(3) . . ?
C4 C3 H3 119.7 . . ?
C25 C24 H24 106.4 . . ?
C42 C24 C25 111.7(3) . . ?
C42 C24 H24 106.4 . . ?
C31 C24 C25 113.4(3) . . ?
C31 C24 H24 106.4 . . ?
C31 C24 C42 112.0(3) . . ?
C50 C51 H51 118.9 . . ?
C52 C51 C50 122.2(3) . . ?
C52 C51 H51 118.9 . . ?
C15 C14 C43 123.0(3) . . ?
C15 C14 C19 118.1(3) . . ?
C19 C14 C43 118.8(3) . . ?
C37 C38 C39 119.2(3) . . ?
C37 C38 C43 118.6(3) . . ?
C39 C38 C43 122.3(3) . . ?
C15 C16 H16 119.9 . . ?
C17 C16 C15 120.1(4) . . ?
C17 C16 H16 119.9 . . ?
C20 C21 H21A 109.5 . . ?
C20 C21 H21B 109.5 . . ?
C20 C21 H21C 109.5 . . ?
H21A C21 H21B 109.5 . . ?
H21A C21 H21C 109.5 . . ?
H21B C21 H21C 109.5 . . ?
C40 C41 H41 118.7 . . ?
C42 C41 H41 118.7 . . ?
C42 C41 C40 122.5(3) . . ?
C30 C29 H29 119.6 . . ?
C28 C29 C30 120.8(4) . . ?
C28 C29 H29 119.6 . . ?
C39 C40 C20 122.5(3) . . ?
C39 C40 C41 117.8(3) . . ?
C41 C40 C20 119.7(3) . . ?
C54 C53 C52 121.7(3) . . ?
C54 C53 H53 119.1 . . ?
C52 C53 H53 119.1 . . ?
C8 C43 C14 112.5(3) . . ?
C8 C43 C38 112.2(3) . . ?
C8 C43 H43 106.4 . . ?
C14 C43 H43 106.4 . . ?
C38 C43 C14 112.2(3) . . ?
C38 C43 H43 106.4 . . ?
C54 C49 N3 119.5(3) . . ?
C54 C49 C50 120.5(3) . . ?
C50 C49 N3 119.9(3) . . ?
C37 C42 C24 119.5(3) . . ?
C41 C42 C37 118.5(3) . . ?
C41 C42 C24 121.9(3) . . ?
C3 C4 H4 120.2 . . ?
C5 C4 C3 119.5(3) . . ?
C5 C4 H4 120.2 . . ?
C77 C76 H76 119.7 . . ?
C77 C76 C75 120.5(4) . . ?
C75 C76 H76 119.7 . . ?
C90 C89 H89 119.2 . . ?
C88 C89 H89 119.2 . . ?
C88 C89 C90 121.6(3) . . ?
C76 C77 H77 119.9 . . ?
C76 C77 C78 120.1(4) . . ?
C78 C77 H77 119.9 . . ?
C8 C13 H13 119.6 . . ?
C12 C13 C8 120.7(4) . . ?
C12 C13 H13 119.6 . . ?
N4 C91 O2 118.0(3) . . ?
N4 C91 C90 126.7(3) . . ?
O2 C91 C90 115.3(3) . . ?
C16 C17 H17 120.3 . . ?
C18 C17 C16 119.3(4) . . ?
C18 C17 H17 120.3 . . ?
C1 C6 C7 120.5(3) . . ?
C5 C6 C1 119.3(3) . . ?
C5 C6 C7 120.2(3) . . ?
C50 C55 H55 106.4 . . ?
C50 C55 C56 111.8(3) . . ?
C62 C55 C50 112.2(3) . . ?
C62 C55 H55 106.4 . . ?
C62 C55 C56 113.0(3) . . ?
C56 C55 H55 106.4 . . ?
N3 C85 C90 120.8(3) . . ?
N3 C85 C86 121.4(3) . . ?
C86 C85 C90 117.8(3) . . ?
C89 C90 C91 120.1(3) . . ?
C89 C90 C85 119.5(3) . . ?
C85 C90 C91 120.5(3) . . ?
C29 C28 H28 120.2 . . ?
C29 C28 C27 119.5(3) . . ?
C27 C28 H28 120.2 . . ?
C67 C62 C55 119.1(4) . . ?
C63 C62 C55 122.9(4) . . ?
C63 C62 C67 118.0(4) . . ?
C79 C84 H84 119.6 . . ?
C79 C84 C83 120.9(4) . . ?
C83 C84 H84 119.6 . . ?
C85 C86 H86 119.5 . . ?
C87 C86 C85 121.1(3) . . ?
C87 C86 H86 119.5 . . ?
C14 C19 H19 119.8 . . ?
C14 C19 C18 120.5(4) . . ?
C18 C19 H19 119.8 . . ?
C20 C23 H23A 109.5 . . ?
C20 C23 H23B 109.5 . . ?
C20 C23 H23C 109.5 . . ?
H23A C23 H23B 109.5 . . ?
H23A C23 H23C 109.5 . . ?
H23B C23 H23C 109.5 . . ?
C56 C57 H57 119.7 . . ?
C56 C57 C58 120.7(4) . . ?
C58 C57 H57 119.7 . . ?
H71A C71 H71B 109.5 . . ?
H71A C71 H71C 109.5 . . ?
H71B C71 H71C 109.5 . . ?
C68 C71 H71A 109.5 . . ?
C68 C71 H71B 109.5 . . ?
C68 C71 H71C 109.5 . . ?
C59 C60 H60 120.3 . . ?
C59 C60 C61 119.3(4) . . ?
C61 C60 H60 120.3 . . ?
C78 C73 C72 118.1(3) . . ?
C74 C73 C72 123.7(3) . . ?
C74 C73 C78 118.2(3) . . ?
N2 C45 H45 107.8 . . ?
N2 C45 C44 103.3(3) . . ?
N2 C45 C46 114.4(3) . . ?
C44 C45 H45 107.8 . . ?
C46 C45 H45 107.8 . . ?
C46 C45 C44 115.3(3) . . ?
C8 C9 H9 119.5 . . ?
C8 C9 C10 121.0(4) . . ?
C10 C9 H9 119.5 . . ?
C4 C5 C6 121.8(3) . . ?
C4 C5 H5 119.1 . . ?
C6 C5 H5 119.1 . . ?
C66 C65 H65 120.1 . . ?
C66 C65 C64 119.9(5) . . ?
C64 C65 H65 120.1 . . ?
N4 C93 H93 108.7 . . ?
N4 C93 C92 103.9(3) . . ?
N4 C93 C94 111.1(3) . . ?
C92 C93 H93 108.7 . . ?
C92 C93 C94 115.5(3) . . ?
C94 C93 H93 108.7 . . ?
O1 C44 C45 103.9(3) . . ?
O1 C44 H44A 111.0 . . ?
O1 C44 H44B 111.0 . . ?
C45 C44 H44A 111.0 . . ?
C45 C44 H44B 111.0 . . ?
H44A C44 H44B 109.0 . . ?
C28 C27 H27 120.1 . . ?
C28 C27 C26 119.8(4) . . ?
C26 C27 H27 120.1 . . ?
C17 C18 C19 120.8(4) . . ?
C17 C18 H18 119.6 . . ?
C19 C18 H18 119.6 . . ?
C25 C26 C27 120.8(4) . . ?
C25 C26 H26 119.6 . . ?
C27 C26 H26 119.6 . . ?
O2 C92 C93 104.5(3) . . ?
O2 C92 H92A 110.8 . . ?
O2 C92 H92B 110.8 . . ?
C93 C92 H92A 110.8 . . ?
C93 C92 H92B 110.8 . . ?
H92A C92 H92B 108.9 . . ?
C93 C94 H94 107.8 . . ?
C96 C94 C93 110.4(3) . . ?
C96 C94 H94 107.8 . . ?
C95 C94 C93 112.3(3) . . ?
C95 C94 H94 107.8 . . ?
C95 C94 C96 110.4(3) . . ?
C45 C46 H46 107.7 . . ?
C45 C46 C48 112.5(3) . . ?
C45 C46 C47 109.2(3) . . ?
C48 C46 H46 107.7 . . ?
C48 C46 C47 111.8(4) . . ?
C47 C46 H46 107.7 . . ?
C84 C83 H83 120.1 . . ?
C82 C83 C84 119.8(4) . . ?
C82 C83 H83 120.1 . . ?
C77 C78 C73 120.8(4) . . ?
C77 C78 H78 119.6 . . ?
C73 C78 H78 119.6 . . ?
H69A C69 H69B 109.5 . . ?
H69A C69 H69C 109.5 . . ?
H69B C69 H69C 109.5 . . ?
C68 C69 H69A 109.5 . . ?
C68 C69 H69B 109.5 . . ?
C68 C69 H69C 109.5 . . ?
C60 C59 H59 119.9 . . ?
C58 C59 C60 120.2(4) . . ?
C58 C59 H59 119.9 . . ?
C52 C68 C70 110.0(3) . . ?
C71 C68 C52 109.3(3) . . ?
C71 C68 C70 108.9(3) . . ?
C69 C68 C52 112.0(3) . . ?
C69 C68 C71 108.0(3) . . ?
C69 C68 C70 108.6(3) . . ?
C57 C56 C55 118.4(3) . . ?
C57 C56 C61 118.5(3) . . ?
C61 C56 C55 123.1(3) . . ?
C76 C75 H75 120.1 . . ?
C76 C75 C74 119.8(4) . . ?
C74 C75 H75 120.1 . . ?
C89 C88 H88 120.5 . . ?
C89 C88 C87 119.0(3) . . ?
C87 C88 H88 120.5 . . ?
C36 C31 C24 122.9(4) . . ?
C36 C31 C32 118.4(4) . . ?
C32 C31 C24 118.7(4) . . ?
C62 C67 H67 119.6 . . ?
C66 C67 C62 120.8(6) . . ?
C66 C67 H67 119.6 . . ?
C31 C36 H36 119.4 . . ?
C31 C36 C35 121.2(5) . . ?
C35 C36 H36 119.4 . . ?
C68 C70 H70A 109.5 . . ?
C68 C70 H70B 109.5 . . ?
C68 C70 H70C 109.5 . . ?
H70A C70 H70B 109.5 . . ?
H70A C70 H70C 109.5 . . ?
H70B C70 H70C 109.5 . . ?
C79 C80 H80 119.6 . . ?
C79 C80 C81 120.8(4) . . ?
C81 C80 H80 119.6 . . ?
C60 C61 H61 119.5 . . ?
C56 C61 C60 121.1(4) . . ?
C56 C61 H61 119.5 . . ?
C94 C96 H96A 109.5 . . ?
C94 C96 H96B 109.5 . . ?
C94 C96 H96C 109.5 . . ?
H96A C96 H96B 109.5 . . ?
H96A C96 H96C 109.5 . . ?
H96B C96 H96C 109.5 . . ?
C73 C74 C75 120.5(4) . . ?
C73 C74 H74 119.7 . . ?
C75 C74 H74 119.7 . . ?
C86 C87 C88 121.0(3) . . ?
C86 C87 H87 119.5 . . ?
C88 C87 H87 119.5 . . ?
C31 C32 H32 120.2 . . ?
C31 C32 C33 119.5(6) . . ?
C33 C32 H32 120.2 . . ?
C65 C66 C67 120.8(5) . . ?
C65 C66 H66 119.6 . . ?
C67 C66 H66 119.6 . . ?
C94 C95 H95A 109.5 . . ?
C94 C95 H95B 109.5 . . ?
C94 C95 H95C 109.5 . . ?
H95A C95 H95B 109.5 . . ?
H95A C95 H95C 109.5 . . ?
H95B C95 H95C 109.5 . . ?
C83 C82 H82 119.7 . . ?
C83 C82 C81 120.6(4) . . ?
C81 C82 H82 119.7 . . ?
C62 C63 H63 119.5 . . ?
C62 C63 C64 121.1(5) . . ?
C64 C63 H63 119.5 . . ?
C46 C48 H48A 109.5 . . ?
C46 C48 H48B 109.5 . . ?
C46 C48 H48C 109.5 . . ?
H48A C48 H48B 109.5 . . ?
H48A C48 H48C 109.5 . . ?
H48B C48 H48C 109.5 . . ?
C57 C58 H58 119.9 . . ?
C59 C58 C57 120.2(5) . . ?
C59 C58 H58 119.9 . . ?
C36 C35 H35 119.6 . . ?
C34 C35 C36 120.8(7) . . ?
C34 C35 H35 119.6 . . ?
C80 C81 H81 120.2 . . ?
C82 C81 C80 119.6(4) . . ?
C82 C81 H81 120.2 . . ?
C10 C11 H11 120.3 . . ?
C12 C11 H11 120.3 . . ?
C12 C11 C10 119.4(4) . . ?
C32 C33 H33 119.1 . . ?
C34 C33 C32 121.7(5) . . ?
C34 C33 H33 119.1 . . ?
C9 C10 H10 120.0 . . ?
C11 C10 C9 119.9(5) . . ?
C11 C10 H10 120.0 . . ?
C46 C47 H47A 109.5 . . ?
C46 C47 H47B 109.5 . . ?
C46 C47 H47C 109.5 . . ?
H47A C47 H47B 109.5 . . ?
H47A C47 H47C 109.5 . . ?
H47B C47 H47C 109.5 . . ?
C65 C64 C63 119.4(7) . . ?
C65 C64 H64 120.3 . . ?
C63 C64 H64 120.3 . . ?
C35 C34 H34 120.8 . . ?
C33 C34 C35 118.4(5) . . ?
C33 C34 H34 120.8 . . ?
C13 C12 H12 119.8 . . ?
C11 C12 C13 120.4(4) . . ?
C11 C12 H12 119.8 . . ?

loop_
_geom_bond_atom_site_label_1
_geom_bond_atom_site_label_2
_geom_bond_distance
_geom_bond_site_symmetry_2
_geom_bond_publ_flag
N1 C1 1.368(4) . ?
N1 C37 1.422(4) . ?
N1 H1 0.88(4) . ?
O1 C7 1.353(4) . ?
O1 C44 1.455(5) . ?
C25 C30 1.380(5) . ?
C25 C24 1.531(4) . ?
C25 C26 1.382(5) . ?
C20 C22 1.539(5) . ?
C20 C21 1.523(5) . ?
C20 C40 1.531(4) . ?
C20 C23 1.535(5) . ?
N4 C91 1.260(5) . ?
N4 C93 1.472(4) . ?
O2 C91 1.363(4) . ?
O2 C92 1.461(5) . ?
C1 C2 1.417(5) . ?
C1 C6 1.421(5) . ?
N3 C49 1.432(4) . ?
N3 C85 1.369(4) . ?
N3 H3A 0.85(5) . ?
N2 C7 1.271(5) . ?
N2 C45 1.467(4) . ?
C72 H72 0.9800 . ?
C72 C54 1.522(4) . ?
C72 C79 1.523(5) . ?
C72 C73 1.524(4) . ?
C37 C38 1.398(4) . ?
C37 C42 1.414(4) . ?
C54 C53 1.394(4) . ?
C54 C49 1.398(5) . ?
C30 H30 0.9300 . ?
C30 C29 1.400(5) . ?
C50 C51 1.397(4) . ?
C50 C49 1.403(4) . ?
C50 C55 1.525(5) . ?
C7 C6 1.461(4) . ?
C15 H15 0.9300 . ?
C15 C14 1.380(5) . ?
C15 C16 1.388(5) . ?
C2 H2 0.9300 . ?
C2 C3 1.383(5) . ?
C52 C51 1.395(5) . ?
C52 C53 1.396(4) . ?
C52 C68 1.535(4) . ?
C79 C84 1.384(5) . ?
C79 C80 1.389(5) . ?
C22 H22A 0.9600 . ?
C22 H22B 0.9600 . ?
C22 H22C 0.9600 . ?
C8 C43 1.523(4) . ?
C8 C13 1.388(5) . ?
C8 C9 1.365(6) . ?
C39 H39 0.9300 . ?
C39 C38 1.404(5) . ?
C39 C40 1.388(5) . ?
C3 H3 0.9300 . ?
C3 C4 1.380(6) . ?
C24 H24 0.9800 . ?
C24 C42 1.525(5) . ?
C24 C31 1.522(5) . ?
C51 H51 0.9300 . ?
C14 C43 1.528(5) . ?
C14 C19 1.383(5) . ?
C38 C43 1.527(4) . ?
C16 H16 0.9300 . ?
C16 C17 1.372(7) . ?
C21 H21A 0.9600 . ?
C21 H21B 0.9600 . ?
C21 H21C 0.9600 . ?
C41 H41 0.9300 . ?
C41 C40 1.394(5) . ?
C41 C42 1.393(4) . ?
C29 H29 0.9300 . ?
C29 C28 1.359(6) . ?
C53 H53 0.9300 . ?
C43 H43 0.9800 . ?
C4 H4 0.9300 . ?
C4 C5 1.375(5) . ?
C76 H76 0.9300 . ?
C76 C77 1.333(7) . ?
C76 C75 1.380(8) . ?
C89 H89 0.9300 . ?
C89 C90 1.394(5) . ?
C89 C88 1.382(5) . ?
C77 H77 0.9300 . ?
C77 C78 1.393(5) . ?
C13 H13 0.9300 . ?
C13 C12 1.379(6) . ?
C91 C90 1.475(5) . ?
C17 H17 0.9300 . ?
C17 C18 1.366(8) . ?
C6 C5 1.397(5) . ?
C55 H55 0.9800 . ?
C55 C62 1.523(5) . ?
C55 C56 1.526(4) . ?
C85 C90 1.427(5) . ?
C85 C86 1.406(4) . ?
C28 H28 0.9300 . ?
C28 C27 1.391(6) . ?
C62 C67 1.389(6) . ?
C62 C63 1.381(7) . ?
C84 H84 0.9300 . ?
C84 C83 1.401(6) . ?
C86 H86 0.9300 . ?
C86 C87 1.379(5) . ?
C19 H19 0.9300 . ?
C19 C18 1.387(6) . ?
C23 H23A 0.9600 . ?
C23 H23B 0.9600 . ?
C23 H23C 0.9600 . ?
C57 H57 0.9300 . ?
C57 C56 1.378(6) . ?
C57 C58 1.391(6) . ?
C71 H71A 0.9600 . ?
C71 H71B 0.9600 . ?
C71 H71C 0.9600 . ?
C71 C68 1.533(5) . ?
C60 H60 0.9300 . ?
C60 C59 1.376(7) . ?
C60 C61 1.395(5) . ?
C73 C78 1.394(5) . ?
C73 C74 1.365(6) . ?
C45 H45 0.9800 . ?
C45 C44 1.516(6) . ?
C45 C46 1.513(5) . ?
C9 H9 0.9300 . ?
C9 C10 1.387(6) . ?
C5 H5 0.9300 . ?
C65 H65 0.9300 . ?
C65 C66 1.358(10) . ?
C65 C64 1.381(10) . ?
C93 H93 0.9800 . ?
C93 C92 1.527(5) . ?
C93 C94 1.549(5) . ?
C44 H44A 0.9700 . ?
C44 H44B 0.9700 . ?
C27 H27 0.9300 . ?
C27 C26 1.395(6) . ?
C18 H18 0.9300 . ?
C26 H26 0.9300 . ?
C92 H92A 0.9700 . ?
C92 H92B 0.9700 . ?
C94 H94 0.9800 . ?
C94 C96 1.526(5) . ?
C94 C95 1.517(6) . ?
C46 H46 0.9800 . ?
C46 C48 1.516(6) . ?
C46 C47 1.524(5) . ?
C83 H83 0.9300 . ?
C83 C82 1.370(7) . ?
C78 H78 0.9300 . ?
C69 H69A 0.9600 . ?
C69 H69B 0.9600 . ?
C69 H69C 0.9600 . ?
C69 C68 1.529(5) . ?
C59 H59 0.9300 . ?
C59 C58 1.368(7) . ?
C68 C70 1.544(5) . ?
C56 C61 1.381(5) . ?
C75 H75 0.9300 . ?
C75 C74 1.396(6) . ?
C88 H88 0.9300 . ?
C88 C87 1.388(6) . ?
C31 C36 1.375(7) . ?
C31 C32 1.389(6) . ?
C67 H67 0.9300 . ?
C67 C66 1.376(8) . ?
C36 H36 0.9300 . ?
C36 C35 1.392(7) . ?
C70 H70A 0.9600 . ?
C70 H70B 0.9600 . ?
C70 H70C 0.9600 . ?
C80 H80 0.9300 . ?
C80 C81 1.401(5) . ?
C61 H61 0.9300 . ?
C96 H96A 0.9600 . ?
C96 H96B 0.9600 . ?
C96 H96C 0.9600 . ?
C74 H74 0.9300 . ?
C87 H87 0.9300 . ?
C32 H32 0.9300 . ?
C32 C33 1.404(8) . ?
C66 H66 0.9300 . ?
C95 H95A 0.9600 . ?
C95 H95B 0.9600 . ?
C95 H95C 0.9600 . ?
C82 H82 0.9300 . ?
C82 C81 1.377(6) . ?
C63 H63 0.9300 . ?
C63 C64 1.393(7) . ?
C48 H48A 0.9600 . ?
C48 H48B 0.9600 . ?
C48 H48C 0.9600 . ?
C58 H58 0.9300 . ?
C35 H35 0.9300 . ?
C35 C34 1.374(10) . ?
C81 H81 0.9300 . ?
C11 H11 0.9300 . ?
C11 C10 1.380(9) . ?
C11 C12 1.367(8) . ?
C33 H33 0.9300 . ?
C33 C34 1.365(11) . ?
C10 H10 0.9300 . ?
C47 H47A 0.9600 . ?
C47 H47B 0.9600 . ?
C47 H47C 0.9600 . ?
C64 H64 0.9300 . ?
C34 H34 0.9300 . ?
C12 H12 0.9300 . ?

loop_
_geom_torsion_atom_site_label_1
_geom_torsion_atom_site_label_2
_geom_torsion_atom_site_label_3
_geom_torsion_atom_site_label_4
_geom_torsion
_geom_torsion_site_symmetry_1
_geom_torsion_site_symmetry_2
_geom_torsion_site_symmetry_3
_geom_torsion_site_symmetry_4
_geom_torsion_publ_flag
N1 C1 C2 C3 180.0(3) . . . . ?
N1 C1 C6 C7 -2.7(4) . . . . ?
N1 C1 C6 C5 178.8(3) . . . . ?
N1 C37 C38 C39 179.8(3) . . . . ?
N1 C37 C38 C43 -1.6(4) . . . . ?
N1 C37 C42 C24 2.7(4) . . . . ?
N1 C37 C42 C41 -179.7(3) . . . . ?
O1 C7 C6 C1 178.9(3) . . . . ?
O1 C7 C6 C5 -2.6(4) . . . . ?
C25 C30 C29 C28 0.5(6) . . . . ?
C25 C24 C42 C37 -150.9(3) . . . . ?
C25 C24 C42 C41 31.6(4) . . . . ?
C25 C24 C31 C36 -94.5(4) . . . . ?
C25 C24 C31 C32 84.1(4) . . . . ?
N4 C91 C90 C89 -176.6(3) . . . . ?
N4 C91 C90 C85 4.6(5) . . . . ?
N4 C93 C92 O2 4.0(4) . . . . ?
N4 C93 C94 C96 177.1(3) . . . . ?
N4 C93 C94 C95 53.4(4) . . . . ?
O2 C91 C90 C89 4.0(4) . . . . ?
O2 C91 C90 C85 -174.8(3) . . . . ?
C1 N1 C37 C38 -110.7(3) . . . . ?
C1 N1 C37 C42 69.5(4) . . . . ?
C1 C2 C3 C4 0.9(5) . . . . ?
C1 C6 C5 C4 1.6(5) . . . . ?
N3 C85 C90 C89 179.1(3) . . . . ?
N3 C85 C90 C91 -2.1(4) . . . . ?
N3 C85 C86 C87 -178.8(3) . . . . ?
N2 C7 C6 C1 -5.8(5) . . . . ?
N2 C7 C6 C5 172.6(3) . . . . ?
N2 C45 C44 O1 17.4(4) . . . . ?
N2 C45 C46 C48 -49.1(5) . . . . ?
N2 C45 C46 C47 -173.9(4) . . . . ?
C72 C54 C53 C52 179.8(3) . . . . ?
C72 C54 C49 N3 -2.9(4) . . . . ?
C72 C54 C49 C50 179.7(3) . . . . ?
C72 C79 C84 C83 -176.2(3) . . . . ?
C72 C79 C80 C81 176.2(3) . . . . ?
C72 C73 C78 C77 -179.8(3) . . . . ?
C72 C73 C74 C75 -178.3(5) . . . . ?
C37 N1 C1 C2 24.2(4) . . . . ?
C37 N1 C1 C6 -157.1(3) . . . . ?
C37 C38 C43 C8 -74.2(4) . . . . ?
C37 C38 C43 C14 157.9(3) . . . . ?
C54 C72 C79 C84 79.4(4) . . . . ?
C54 C72 C79 C80 -98.9(4) . . . . ?
C54 C72 C73 C78 -161.2(3) . . . . ?
C54 C72 C73 C74 18.3(5) . . . . ?
C30 C25 C24 C42 -101.2(4) . . . . ?
C30 C25 C24 C31 26.5(5) . . . . ?
C30 C25 C26 C27 -1.1(6) . . . . ?
C30 C29 C28 C27 0.5(7) . . . . ?
C50 C55 C62 C67 149.5(3) . . . . ?
C50 C55 C62 C63 -32.1(5) . . . . ?
C50 C55 C56 C57 -81.2(4) . . . . ?
C50 C55 C56 C61 98.0(4) . . . . ?
C7 O1 C44 C45 -15.5(4) . . . . ?
C7 N2 C45 C44 -13.3(4) . . . . ?
C7 N2 C45 C46 -139.5(3) . . . . ?
C7 C6 C5 C4 -176.9(3) . . . . ?
C15 C14 C43 C8 -26.0(4) . . . . ?
C15 C14 C43 C38 101.7(4) . . . . ?
C15 C14 C19 C18 -0.6(6) . . . . ?
C15 C16 C17 C18 -0.6(7) . . . . ?
C2 C1 C6 C7 176.1(3) . . . . ?
C2 C1 C6 C5 -2.4(4) . . . . ?
C2 C3 C4 C5 -1.7(5) . . . . ?
C79 C72 C54 C53 23.5(4) . . . . ?
C79 C72 C54 C49 -157.6(3) . . . . ?
C79 C72 C73 C78 70.5(4) . . . . ?
C79 C72 C73 C74 -110.1(4) . . . . ?
C79 C84 C83 C82 -0.8(6) . . . . ?
C79 C80 C81 C82 0.7(6) . . . . ?
C22 C20 C40 C39 130.3(3) . . . . ?
C22 C20 C40 C41 -49.2(4) . . . . ?
C8 C13 C12 C11 -0.2(7) . . . . ?
C8 C9 C10 C11 -1.1(9) . . . . ?
C39 C38 C43 C8 104.4(3) . . . . ?
C39 C38 C43 C14 -23.4(4) . . . . ?
C3 C4 C5 C6 0.5(5) . . . . ?
C24 C25 C30 C29 177.0(3) . . . . ?
C24 C25 C26 C27 -178.5(4) . . . . ?
C24 C31 C36 C35 177.6(4) . . . . ?
C24 C31 C32 C33 -177.9(4) . . . . ?
C51 C50 C49 N3 -176.5(3) . . . . ?
C51 C50 C49 C54 0.9(5) . . . . ?
C51 C50 C55 C62 100.6(4) . . . . ?
C51 C50 C55 C56 -27.7(5) . . . . ?
C51 C52 C53 C54 -0.1(5) . . . . ?
C51 C52 C68 C71 -68.6(4) . . . . ?
C51 C52 C68 C69 171.7(3) . . . . ?
C51 C52 C68 C70 50.9(4) . . . . ?
C14 C15 C16 C17 0.3(6) . . . . ?
C14 C19 C18 C17 0.3(7) . . . . ?
C38 C37 C42 C24 -177.1(3) . . . . ?
C38 C37 C42 C41 0.5(4) . . . . ?
C38 C39 C40 C20 -178.7(3) . . . . ?
C38 C39 C40 C41 0.8(5) . . . . ?
C16 C15 C14 C43 -176.8(3) . . . . ?
C16 C15 C14 C19 0.3(5) . . . . ?
C16 C17 C18 C19 0.3(7) . . . . ?
C21 C20 C40 C39 9.4(5) . . . . ?
C21 C20 C40 C41 -170.1(3) . . . . ?
C29 C28 C27 C26 -1.8(7) . . . . ?
C40 C39 C38 C37 -0.2(5) . . . . ?
C40 C39 C38 C43 -178.8(3) . . . . ?
C40 C41 C42 C37 0.1(5) . . . . ?
C40 C41 C42 C24 177.7(3) . . . . ?
C53 C54 C49 N3 176.0(3) . . . . ?
C53 C54 C49 C50 -1.4(5) . . . . ?
C53 C52 C51 C50 -0.4(5) . . . . ?
C53 C52 C68 C71 110.4(4) . . . . ?
C53 C52 C68 C69 -9.2(4) . . . . ?
C53 C52 C68 C70 -130.1(3) . . . . ?
C43 C8 C13 C12 179.5(4) . . . . ?
C43 C8 C9 C10 -178.8(5) . . . . ?
C43 C14 C19 C18 176.7(4) . . . . ?
C49 N3 C85 C90 157.0(3) . . . . ?
C49 N3 C85 C86 -24.1(4) . . . . ?
C49 C54 C53 C52 1.0(5) . . . . ?
C49 C50 C51 C52 0.0(5) . . . . ?
C49 C50 C55 C62 -77.3(4) . . . . ?
C49 C50 C55 C56 154.5(3) . . . . ?
C42 C37 C38 C39 -0.5(4) . . . . ?
C42 C37 C38 C43 178.2(3) . . . . ?
C42 C24 C31 C36 33.0(5) . . . . ?
C42 C24 C31 C32 -148.4(3) . . . . ?
C42 C41 C40 C20 178.8(3) . . . . ?
C42 C41 C40 C39 -0.8(5) . . . . ?
C76 C77 C78 C73 -1.7(6) . . . . ?
C76 C75 C74 C73 -2.2(9) . . . . ?
C89 C88 C87 C86 0.2(6) . . . . ?
C77 C76 C75 C74 1.2(9) . . . . ?
C13 C8 C43 C14 -77.2(4) . . . . ?
C13 C8 C43 C38 155.0(3) . . . . ?
C13 C8 C9 C10 1.1(7) . . . . ?
C91 N4 C93 C92 -2.7(4) . . . . ?
C91 N4 C93 C94 -127.5(3) . . . . ?
C91 O2 C92 C93 -3.8(3) . . . . ?
C6 C1 C2 C3 1.2(5) . . . . ?
C55 C50 C51 C52 -177.8(3) . . . . ?
C55 C50 C49 N3 1.5(5) . . . . ?
C55 C50 C49 C54 178.8(3) . . . . ?
C55 C62 C67 C66 179.4(4) . . . . ?
C55 C62 C63 C64 -178.3(4) . . . . ?
C55 C56 C61 C60 -177.2(4) . . . . ?
C85 N3 C49 C54 113.1(3) . . . . ?
C85 N3 C49 C50 -69.5(4) . . . . ?
C85 C86 C87 C88 -0.3(5) . . . . ?
C90 C89 C88 C87 0.1(6) . . . . ?
C90 C85 C86 C87 0.2(5) . . . . ?
C28 C27 C26 C25 2.1(7) . . . . ?
C62 C55 C56 C57 151.0(4) . . . . ?
C62 C55 C56 C61 -29.8(5) . . . . ?
C62 C67 C66 C65 -0.8(7) . . . . ?
C62 C63 C64 C65 -1.3(8) . . . . ?
C84 C79 C80 C81 -2.1(5) . . . . ?
C84 C83 C82 C81 -0.6(6) . . . . ?
C86 C85 C90 C89 0.1(4) . . . . ?
C86 C85 C90 C91 178.9(3) . . . . ?
C19 C14 C43 C8 156.8(3) . . . . ?
C19 C14 C43 C38 -75.4(4) . . . . ?
C23 C20 C40 C39 -111.1(4) . . . . ?
C23 C20 C40 C41 69.3(4) . . . . ?
C57 C56 C61 C60 2.1(6) . . . . ?
C60 C59 C58 C57 -0.8(8) . . . . ?
C73 C72 C54 C53 -104.7(3) . . . . ?
C73 C72 C54 C49 74.2(4) . . . . ?
C73 C72 C79 C84 -152.4(3) . . . . ?
C73 C72 C79 C80 29.3(4) . . . . ?
C45 N2 C7 O1 3.8(4) . . . . ?
C45 N2 C7 C6 -171.4(3) . . . . ?
C9 C8 C43 C14 102.7(4) . . . . ?
C9 C8 C43 C38 -25.1(5) . . . . ?
C9 C8 C13 C12 -0.4(6) . . . . ?
C93 N4 C91 O2 0.3(4) . . . . ?
C93 N4 C91 C90 -179.1(3) . . . . ?
C44 O1 C7 N2 8.0(4) . . . . ?
C44 O1 C7 C6 -176.3(3) . . . . ?
C44 C45 C46 C48 -168.7(3) . . . . ?
C44 C45 C46 C47 66.5(5) . . . . ?
C26 C25 C30 C29 -0.2(6) . . . . ?
C26 C25 C24 C42 76.1(4) . . . . ?
C26 C25 C24 C31 -156.3(4) . . . . ?
C92 O2 C91 N4 2.4(4) . . . . ?
C92 O2 C91 C90 -178.1(3) . . . . ?
C92 C93 C94 C96 59.1(4) . . . . ?
C92 C93 C94 C95 -64.6(4) . . . . ?
C94 C93 C92 O2 125.9(3) . . . . ?
C46 C45 C44 O1 143.0(3) . . . . ?
C83 C82 C81 C80 0.7(6) . . . . ?
C78 C73 C74 C75 1.1(8) . . . . ?
C59 C60 C61 C56 -2.1(6) . . . . ?
C68 C52 C51 C50 178.7(3) . . . . ?
C68 C52 C53 C54 -179.1(3) . . . . ?
C56 C55 C62 C67 -83.0(4) . . . . ?
C56 C55 C62 C63 95.4(4) . . . . ?
C56 C57 C58 C59 0.8(8) . . . . ?
C75 C76 C77 C78 0.6(8) . . . . ?
C88 C89 C90 C91 -179.0(3) . . . . ?
C88 C89 C90 C85 -0.2(5) . . . . ?
C31 C24 C42 C37 80.7(4) . . . . ?
C31 C24 C42 C41 -96.9(4) . . . . ?
C31 C36 C35 C34 1.1(9) . . . . ?
C31 C32 C33 C34 -0.6(7) . . . . ?
C67 C62 C63 C64 0.1(6) . . . . ?
C36 C31 C32 C33 0.8(6) . . . . ?
C36 C35 C34 C33 -0.8(9) . . . . ?
C80 C79 C84 C83 2.1(5) . . . . ?
C61 C60 C59 C58 1.4(7) . . . . ?
C74 C73 C78 C77 0.8(6) . . . . ?
C32 C31 C36 C35 -1.1(7) . . . . ?
C32 C33 C34 C35 0.6(9) . . . . ?
C66 C65 C64 C63 1.5(8) . . . . ?
C63 C62 C67 C66 1.0(6) . . . . ?
C58 C57 C56 C55 177.9(4) . . . . ?
C58 C57 C56 C61 -1.4(7) . . . . ?
C10 C11 C12 C13 0.2(8) . . . . ?
C64 C65 C66 C67 -0.4(8) . . . . ?
C12 C11 C10 C9 0.4(9) . . . . ?
